data_9004158
loop_
_publ_author_name
'Ghose, S.'
'Wan, C.'
'Chao, G. Y.'

_publ_section_title
;
 Petarasite, Na5Zr2Si6O18(Cl,OH).2H2O, a zeolite-type zirconosilicate
;
_journal_name_full 'The Canadian Mineralogist'
_journal_page_first 503
_journal_page_last 509
_journal_volume 18
_journal_year 1980
_chemical_formula_sum 'Ca0.2 Cl0.75 H4.37 Na4.8 O20.37 Si6 Zr2'
_chemical_name_mineral Petarasite
_space_group_IT_number 11
_symmetry_space_group_name_Hall '-P 2yb'
_symmetry_space_group_name_H-M 'P 1 21/m 1'
_cell_angle_alpha 90
_cell_angle_beta 113.214
_cell_angle_gamma 90
_cell_formula_units_Z 2
_cell_length_a 10.7956
_cell_length_b 14.4928
_cell_length_c 6.6229
_cell_volume 952.316
_database_code_amcsd 0005181
_exptl_crystal_density_diffrn 2.881
_cod_original_formula_sum 'Na4.8 Ca.2 Zr2 Si6 O20.37 Cl.75 H4.37'
_cod_database_code 9004158

loop_
_space_group_symop_operation_xyz
x,y,z
x,1/2-y,z
-x,1/2+y,-z
-x,-y,-z

loop_
_atom_site_aniso_label
_atom_site_aniso_U_11
_atom_site_aniso_U_22
_atom_site_aniso_U_33
_atom_site_aniso_U_12
_atom_site_aniso_U_13
_atom_site_aniso_U_23
Na1 0.05180 0.03407 0.03989 0.01507 0.02394 0.01254
Na2 0.05066 0.02697 0.02837 -0.01140 0.01292 -0.00443
Na3 0.03014 0.00886 0.02052 0.00000 0.02900 0.00000
Ca3 0.03014 0.00886 0.02052 0.00000 0.02900 0.00000
Zr 0.00785 0.00190 0.00494 -0.00025 0.00443 -0.00038
Si1 0.00899 0.00228 0.00659 0.00063 0.00393 0.00013
Si2 0.01000 0.00633 0.00456 0.00051 0.00291 -0.00025
Si3 0.00772 0.00279 0.00899 -0.00089 0.00443 -0.00063
O1 0.01925 0.00545 0.02039 0.00000 0.01241 0.00000
O2 0.01330 0.00925 0.02900 -0.00254 0.01178 -0.00393
O3 0.01532 0.00721 0.00937 0.00595 0.00646 0.00215
O4 0.03432 0.01899 0.00912 0.01811 0.00570 0.00114
O5 0.01976 0.01622 0.00760 -0.00734 0.00684 -0.00177
O6 0.02128 0.01431 0.00836 0.00557 0.00874 0.00000
O7 0.02698 0.02013 0.01013 -0.00038 0.00722 -0.00342
O8 0.01039 0.00773 0.02850 0.00329 0.00925 0.00076
O9 0.01545 0.00734 0.02888 0.00000 0.00861 0.00000
O10 0.01647 0.00886 0.01355 -0.00734 0.00887 -0.00202
Wat1 0.07282 0.03306 0.04990 0.00000 0.03901 0.00000
Wat2 0.05053 0.01837 0.03584 0.00000 0.02672 0.00000
Cl 0.04458 0.02242 0.05509 0.00000 0.02077 0.00000

loop_
_atom_site_label
_atom_site_fract_x
_atom_site_fract_y
_atom_site_fract_z
_atom_site_occupancy
_atom_site_U_iso_or_equiv
_atom_site_type_symbol
_atom_site_attached_hydrogens
Na1 0.53703 0.11999 0.94377 1.00000 ? Na 0
Na2 0.96816 0.11801 0.04734 1.00000 ? Na 0
Na3 0.75350 0.25000 0.53730 0.80000 ? Na 0
Ca3 0.75350 0.25000 0.53730 0.20000 ? Ca 0
Zr 0.75341 0.01483 0.50974 1.00000 ? Zr 0
Si1 0.04177 0.14185 0.59651 1.00000 ? Si 0
Si2 0.25281 0.05076 0.99330 1.00000 ? Si 0
Si3 0.46055 0.14000 0.39881 1.00000 ? Si 0
O1 0.05903 0.25000 0.54621 1.00000 ? O 0
O2 0.89046 0.12341 0.57443 1.00000 ? O 0
O3 0.09220 0.07970 0.44176 1.00000 ? O 0
O4 0.13872 0.12679 0.85457 1.00000 ? O 0
O5 0.80161 0.00514 0.84919 1.00000 ? O 0
O6 0.70604 0.01230 0.17083 1.00000 ? O 0
O7 0.38504 0.11045 0.14028 1.00000 ? O 0
O8 0.61709 0.12247 0.46523 1.00000 ? O 0
O9 0.43210 0.25000 0.41461 1.00000 ? O 0
O10 0.39821 0.08351 0.54458 1.00000 ? O 0
Wat1 0.10237 0.25000 0.16018 1.00000 ? O 2
Wat2 0.39241 0.25000 0.82389 1.00000 ? O 2
Cl 0.75124 0.25000 0.00521 0.75000 ? Cl 0
O-H1 0.86880 0.25000 -0.02220 0.25000 0.02964 O 1
O-H2 0.70151 0.25000 0.11946 0.12000 0.02508 O 1

loop_
_cod_changelog_entry_id
_cod_changelog_entry_author
_cod_changelog_entry_date
_cod_changelog_entry_text
1
;cod-tools version 3.8.0
Id: cif_guess_AMCSD_atom_types 9574 2023-05-10 09:00:05Z saulius
;
2023-05-10T18:48:43+03:00
;Derived atom types and hydrogen counts
from atom names that follow the AMCSD naming convention
(Wat == water, O-H == hydroxyl).
;

loop_
_cod_related_entry_id
_cod_related_entry_database
_cod_related_entry_code
1 AMCSD 0005181
